data_7244108
loop_
_publ_author_name
'Galeev, Andrew R.'
'Moroz, Anna A.'
'Dmitriev, Maksim V.'
'Maslivets, Andrey N.'

_publ_section_title
;
 Cycloaddition of Huisgen 1,4-dipoles: synthesis and rapid epimerization
 of functionalized spiropyrido[2,1-<i>b</i>][1,3]oxazine-pyrroles and
 related products.
;
_journal_issue 1
_journal_name_full 'RSC advances'
_journal_page_first 578
_journal_page_last 587
_journal_paper_doi 10.1039/d1ra08384h
_journal_volume 12
_journal_year 2021
_chemical_formula_moiety 'C27 H22 N2 O6'
_chemical_formula_sum 'C27 H22 N2 O6'
_chemical_formula_weight 470.46
_space_group_crystal_system triclinic
_space_group_IT_number 2
_space_group_name_Hall '-P 1'
_space_group_name_H-M_alt 'P -1'
_atom_sites_solution_hydrogens geom
_atom_sites_solution_primary direct
_audit_creation_date 2020-08-05
_audit_creation_method
;
Olex2 1.3
(compiled 2020.07.16 svn.r6f6c53a7 for OlexSys, GUI svn.r6139)
;
_audit_update_record
;
2021-10-31 deposited with the CCDC.	2021-12-15 downloaded from the CCDC.
;
_cell_angle_alpha 102.291(16)
_cell_angle_beta 100.426(16)
_cell_angle_gamma 103.17(2)
_cell_formula_units_Z 2
_cell_length_a 9.838(2)
_cell_length_b 10.401(2)
_cell_length_c 12.2553(17)
_cell_measurement_reflns_used 2042
_cell_measurement_temperature 295(2)
_cell_measurement_theta_max 23.5310
_cell_measurement_theta_min 3.5560
_cell_volume 1157.8(4)
_computing_cell_refinement
;
CrysAlisPro, Agilent Technologies,
Version 1.171.37.33 (release 27-03-2014 CrysAlis171 .NET)
(compiled Mar 27 2014,17:12:48)
;
_computing_data_collection
;
CrysAlisPro, Agilent Technologies,
Version 1.171.37.33 (release 27-03-2014 CrysAlis171 .NET)
(compiled Mar 27 2014,17:12:48)
;
_computing_data_reduction
;
CrysAlisPro, Agilent Technologies,
Version 1.171.37.33 (release 27-03-2014 CrysAlis171 .NET)
(compiled Mar 27 2014,17:12:48)
;
_computing_molecular_graphics 'Olex2 1.3 (Dolomanov et al., 2009)'
_computing_publication_material 'Olex2 1.3 (Dolomanov et al., 2009)'
_computing_structure_refinement 'SHELXL 2018/3 (Sheldrick, 2015)'
_computing_structure_solution 'SHELXS  (Sheldrick, 2008)'
_diffrn_ambient_temperature 295.15
_diffrn_detector 'CCD plate'
_diffrn_detector_area_resol_mean 10.4752
_diffrn_detector_type Ruby
_diffrn_measured_fraction_theta_full 0.998
_diffrn_measured_fraction_theta_max 0.835
_diffrn_measurement_details
;
#__ type_ start__ end____ width___ exp.time_
  1 omega  -10.00   87.00   1.0000   85.0000
omega____ theta____ kappa____ phi______ frames
    -       13.8509   57.0000   60.0000 97

#__ type_ start__ end____ width___ exp.time_
  2 omega  -13.00   84.00   1.0000   85.0000
omega____ theta____ kappa____ phi______ frames
    -       13.8509   38.0000 -150.0000 97

#__ type_ start__ end____ width___ exp.time_
  3 omega  -14.00   18.00   1.0000   85.0000
omega____ theta____ kappa____ phi______ frames
    -      -14.3197  -99.0000 -180.0000 32

#__ type_ start__ end____ width___ exp.time_
  4 omega  -54.00   38.00   1.0000   85.0000
omega____ theta____ kappa____ phi______ frames
    -       13.8509  -57.0000  -90.0000 92
;
_diffrn_measurement_device 'four-circle diffractometer'
_diffrn_measurement_device_type 'New Xcalibur, Ruby'
_diffrn_measurement_method '\w scans'
_diffrn_orient_matrix_UB_11 -0.0349581000
_diffrn_orient_matrix_UB_12 -0.0051512000
_diffrn_orient_matrix_UB_13 0.0453244000
_diffrn_orient_matrix_UB_21 -0.0205803000
_diffrn_orient_matrix_UB_22 0.0602920000
_diffrn_orient_matrix_UB_23 -0.0037464000
_diffrn_orient_matrix_UB_31 -0.0646190000
_diffrn_orient_matrix_UB_32 -0.0401825000
_diffrn_orient_matrix_UB_33 -0.0407075000
_diffrn_radiation_monochromator graphite
_diffrn_radiation_probe x-ray
_diffrn_radiation_type 'Mo K\a'
_diffrn_radiation_wavelength 0.71073
_diffrn_reflns_av_R_equivalents 0.0542
_diffrn_reflns_av_unetI/netI 0.0838
_diffrn_reflns_Laue_measured_fraction_full 0.998
_diffrn_reflns_Laue_measured_fraction_max 0.835
_diffrn_reflns_limit_h_max 12
_diffrn_reflns_limit_h_min -10
_diffrn_reflns_limit_k_max 11
_diffrn_reflns_limit_k_min -14
_diffrn_reflns_limit_l_max 15
_diffrn_reflns_limit_l_min -13
_diffrn_reflns_number 9360
_diffrn_reflns_point_group_measured_fraction_full 0.998
_diffrn_reflns_point_group_measured_fraction_max 0.835
_diffrn_reflns_theta_full 26.000
_diffrn_reflns_theta_max 29.472
_diffrn_reflns_theta_min 3.060
_diffrn_source 'Enhance (Mo) X-ray Source'
_exptl_absorpt_coefficient_mu 0.096
_exptl_absorpt_correction_T_max 1.00000
_exptl_absorpt_correction_T_min 0.92551
_exptl_absorpt_correction_type multi-scan
_exptl_absorpt_process_details
;
CrysAlisPro, Agilent Technologies,
Version 1.171.37.33 (release 27-03-2014 CrysAlis171 .NET)
(compiled Mar 27 2014,17:12:48)
Empirical absorption correction using spherical harmonics,
 implemented in SCALE3 ABSPACK scaling algorithm.
;
_exptl_crystal_colour 'clear yellow'
_exptl_crystal_colour_lustre clear
_exptl_crystal_colour_primary yellow
_exptl_crystal_density_diffrn 1.349
_exptl_crystal_density_method 'not measured'
_exptl_crystal_description block
_exptl_crystal_F_000 492
_exptl_crystal_size_max 0.35
_exptl_crystal_size_mid 0.2
_exptl_crystal_size_min 0.12
_refine_diff_density_max 0.238
_refine_diff_density_min -0.216
_refine_diff_density_rms 0.051
_refine_ls_extinction_coef 0.027(4)
_refine_ls_extinction_expression Fc^*^=kFc[1+0.001xFc^2^\l^3^/sin(2\q)]^-1/4^
_refine_ls_extinction_method 'SHELXL-2018/3 (Sheldrick 2018)'
_refine_ls_goodness_of_fit_ref 1.067
_refine_ls_hydrogen_treatment constr
_refine_ls_matrix_type full
_refine_ls_number_parameters 319
_refine_ls_number_reflns 5376
_refine_ls_number_restraints 0
_refine_ls_restrained_S_all 1.067
_refine_ls_R_factor_all 0.1247
_refine_ls_R_factor_gt 0.0672
_refine_ls_shift/su_max 0.031
_refine_ls_shift/su_mean 0.005
_refine_ls_structure_factor_coef Fsqd
_refine_ls_weighting_details 'w=1/[\s^2^(Fo^2^)+(0.0695P)^2^+0.0512P] where P=(Fo^2^+2Fc^2^)/3'
_refine_ls_weighting_scheme calc
_refine_ls_wR_factor_gt 0.1540
_refine_ls_wR_factor_ref 0.2013
_reflns_Friedel_coverage 0.000
_reflns_number_gt 2871
_reflns_number_total 5376
_reflns_threshold_expression 'I > 2\s(I)'
_cod_data_source_file d1ra08384h2.cif
_cod_data_source_block psu-1120(aa-116)
_cod_depositor_comments 'Adding full bibliography for 7244108--7244111.cif.'
_cod_original_cell_volume 1157.9(4)
_cod_database_code 7244108
_shelx_shelxl_version_number 2018/3
_shelx_space_group_comment
;
The symmetry employed for this shelxl refinement is uniquely defined
by the following loop, which should always be used as a source of
symmetry information in preference to the above space-group names.
They are only intended as comments.
;
_shelx_estimated_absorpt_t_max 0.989
_shelx_estimated_absorpt_t_min 0.967
_reflns_odcompleteness_completeness 99.83
_reflns_odcompleteness_iscentric 1
_reflns_odcompleteness_theta 26.32
_olex2_refinement_description
;
1. Fixed Uiso
 At 1.2 times of:
  All C(H) groups
 At 1.5 times of:
  All C(H,H,H) groups
2.a Ternary CH refined with riding coordinates:
 C7(H7)
2.b Aromatic/amide H refined with riding coordinates:
 C3(H3), C8(H8), C9(H9), C10(H10), C11(H11), C17(H17), C18(H18), C19(H19),
 C20(H20), C21(H21), C23(H23), C24(H24), C25(H25), C26(H26), C27(H27)
2.c Idealised Me refined as rotating group:
 C13(H13A,H13B,H13C), C15(H15A,H15B,H15C)
;
_olex2_submission_special_instructions 'No special instructions were received'

loop_
_space_group_symop_operation_xyz
'x, y, z'
'-x, -y, -z'

loop_
_atom_site_label
_atom_site_type_symbol
_atom_site_fract_x
_atom_site_fract_y
_atom_site_fract_z
_atom_site_U_iso_or_equiv
_atom_site_adp_type
_atom_site_occupancy
_atom_site_site_symmetry_order
_atom_site_calc_flag
_atom_site_refinement_flags_posn
_atom_site_refinement_flags_adp
_atom_site_refinement_flags_occupancy
_atom_site_disorder_assembly
_atom_site_disorder_group
O1 O 0.6612(2) 0.7905(2) 0.23679(15) 0.0660(6) Uani 1 1 d . . . . .
O2 O 0.8308(2) 1.03492(17) 0.19079(13) 0.0556(5) Uani 1 1 d . . . . .
O3 O 0.8472(3) 0.62053(19) 0.08647(15) 0.0754(7) Uani 1 1 d . . . . .
O4 O 0.8427(2) 0.64966(18) -0.08963(14) 0.0603(5) Uani 1 1 d . . . . .
O5 O 0.6563(3) 0.8159(2) -0.23311(16) 0.0853(7) Uani 1 1 d . . . . .
O6 O 0.5663(2) 0.6695(2) -0.13659(15) 0.0698(6) Uani 1 1 d . . . . .
N1 N 0.8945(2) 0.8108(2) 0.33125(15) 0.0465(5) Uani 1 1 d . . . . .
N2 N 0.7341(2) 1.0094(2) -0.00516(16) 0.0507(5) Uani 1 1 d . . . . .
C1 C 0.7896(3) 0.8291(3) 0.24917(19) 0.0495(6) Uani 1 1 d . . . . .
C2 C 0.8686(3) 0.9071(2) 0.17358(19) 0.0477(6) Uani 1 1 d . . . . .
C3 C 1.0226(3) 0.9214(3) 0.22650(19) 0.0513(7) Uani 1 1 d . . . . .
H3 H 1.100499 0.965356 0.202265 0.062 Uiso 1 1 calc R U . . .
C4 C 1.0330(3) 0.8625(2) 0.31330(19) 0.0454(6) Uani 1 1 d . . . . .
C5 C 0.8136(3) 0.8276(2) 0.04847(18) 0.0458(6) Uani 1 1 d . . . . .
C6 C 0.7347(3) 0.8734(2) -0.02929(18) 0.0436(6) Uani 1 1 d . . . . .
C7 C 0.8451(3) 1.0947(3) 0.0974(2) 0.0545(7) Uani 1 1 d . . . . .
H7 H 0.939910 1.096695 0.082280 0.065 Uiso 1 1 calc R U . . .
C8 C 0.8345(4) 1.2364(3) 0.1298(2) 0.0675(8) Uani 1 1 d . . . . .
H8 H 0.901050 1.298278 0.193836 0.081 Uiso 1 1 calc R U . . .
C9 C 0.7343(4) 1.2797(3) 0.0718(3) 0.0722(9) Uani 1 1 d . . . . .
H9 H 0.733432 1.370502 0.095511 0.087 Uiso 1 1 calc R U . . .
C10 C 0.6281(3) 1.1896(3) -0.0263(3) 0.0686(8) Uani 1 1 d . . . . .
H10 H 0.558836 1.221357 -0.066304 0.082 Uiso 1 1 calc R U . . .
C11 C 0.6291(3) 1.0595(3) -0.0599(2) 0.0578(7) Uani 1 1 d . . . . .
H11 H 0.557349 1.000245 -0.121967 0.069 Uiso 1 1 calc R U . . .
C12 C 0.6489(3) 0.7842(3) -0.1451(2) 0.0585(7) Uani 1 1 d . . . . .
C13 C 0.4897(4) 0.5680(4) -0.2438(3) 0.1088(14) Uani 1 1 d . . . . .
H13A H 0.430576 0.607098 -0.290771 0.163 Uiso 1 1 calc R U . . .
H13B H 0.430130 0.490593 -0.227934 0.163 Uiso 1 1 calc R U . . .
H13C H 0.557494 0.539024 -0.283611 0.163 Uiso 1 1 calc R U . . .
C14 C 0.8351(3) 0.6899(3) 0.0199(2) 0.0527(7) Uani 1 1 d . . . . .
C15 C 0.8417(4) 0.5087(3) -0.1310(3) 0.0857(11) Uani 1 1 d . . . . .
H15A H 0.835881 0.487893 -0.212198 0.128 Uiso 1 1 calc R U . . .
H15B H 0.760106 0.449849 -0.116788 0.128 Uiso 1 1 calc R U . . .
H15C H 0.928453 0.494506 -0.091661 0.128 Uiso 1 1 calc R U . . .
C16 C 0.8587(3) 0.7139(3) 0.39649(19) 0.0470(6) Uani 1 1 d . . . . .
C17 C 0.8848(3) 0.5882(3) 0.3677(2) 0.0535(7) Uani 1 1 d . . . . .
H17 H 0.928621 0.566991 0.307627 0.064 Uiso 1 1 calc R U . . .
C18 C 0.8456(3) 0.4930(3) 0.4282(2) 0.0669(8) Uani 1 1 d . . . . .
H18 H 0.864275 0.408308 0.409436 0.080 Uiso 1 1 calc R U . . .
C19 C 0.7797(4) 0.5235(4) 0.5155(3) 0.0770(10) Uani 1 1 d . . . . .
H19 H 0.752431 0.459425 0.555710 0.092 Uiso 1 1 calc R U . . .
C20 C 0.7543(4) 0.6480(4) 0.5431(3) 0.0899(11) Uani 1 1 d . . . . .
H20 H 0.710977 0.668997 0.603567 0.108 Uiso 1 1 calc R U . . .
C21 C 0.7916(4) 0.7450(3) 0.4829(2) 0.0742(9) Uani 1 1 d . . . . .
H21 H 0.771319 0.828996 0.501151 0.089 Uiso 1 1 calc R U . . .
C22 C 1.1640(3) 0.8510(2) 0.38613(19) 0.0463(6) Uani 1 1 d . . . . .
C23 C 1.2739(3) 0.8243(3) 0.3364(2) 0.0538(7) Uani 1 1 d . . . . .
H23 H 1.262262 0.810833 0.257441 0.065 Uiso 1 1 calc R U . . .
C24 C 1.4003(3) 0.8172(3) 0.4023(3) 0.0646(8) Uani 1 1 d . . . . .
H24 H 1.472856 0.798500 0.367643 0.078 Uiso 1 1 calc R U . . .
C25 C 1.4186(3) 0.8381(3) 0.5201(3) 0.0678(8) Uani 1 1 d . . . . .
H25 H 1.503225 0.832925 0.564887 0.081 Uiso 1 1 calc R U . . .
C26 C 1.3113(3) 0.8663(3) 0.5703(2) 0.0604(7) Uani 1 1 d . . . . .
H26 H 1.324549 0.882132 0.649609 0.073 Uiso 1 1 calc R U . . .
C27 C 1.1846(3) 0.8716(3) 0.5050(2) 0.0525(7) Uani 1 1 d . . . . .
H27 H 1.111998 0.888913 0.540207 0.063 Uiso 1 1 calc R U . . .

loop_
_atom_site_aniso_label
_atom_site_aniso_U_11
_atom_site_aniso_U_22
_atom_site_aniso_U_33
_atom_site_aniso_U_23
_atom_site_aniso_U_13
_atom_site_aniso_U_12
O1 0.0503(12) 0.0797(15) 0.0712(12) 0.0318(10) 0.0141(9) 0.0138(11)
O2 0.0783(13) 0.0418(11) 0.0535(10) 0.0168(8) 0.0201(8) 0.0225(9)
O3 0.1219(19) 0.0465(13) 0.0637(12) 0.0215(9) 0.0158(11) 0.0335(12)
O4 0.0797(14) 0.0504(12) 0.0568(11) 0.0106(8) 0.0233(9) 0.0275(10)
O5 0.123(2) 0.0840(17) 0.0514(12) 0.0230(10) 0.0148(11) 0.0346(14)
O6 0.0579(12) 0.0650(14) 0.0714(12) 0.0054(10) 0.0136(9) 0.0011(11)
N1 0.0528(13) 0.0444(13) 0.0474(11) 0.0202(9) 0.0156(9) 0.0130(10)
N2 0.0607(14) 0.0484(14) 0.0542(12) 0.0232(10) 0.0201(10) 0.0231(11)
C1 0.0575(17) 0.0459(16) 0.0428(14) 0.0115(10) 0.0070(11) 0.0139(13)
C2 0.0567(16) 0.0377(14) 0.0525(14) 0.0182(10) 0.0148(11) 0.0132(12)
C3 0.0508(16) 0.0502(16) 0.0505(14) 0.0178(11) 0.0120(11) 0.0054(12)
C4 0.0464(15) 0.0428(15) 0.0452(13) 0.0129(10) 0.0117(10) 0.0074(11)
C5 0.0504(15) 0.0392(15) 0.0484(14) 0.0140(10) 0.0129(11) 0.0107(11)
C6 0.0494(15) 0.0407(15) 0.0473(14) 0.0171(10) 0.0170(10) 0.0161(11)
C7 0.0636(18) 0.0455(16) 0.0595(16) 0.0194(12) 0.0210(13) 0.0151(13)
C8 0.083(2) 0.0461(18) 0.077(2) 0.0184(14) 0.0271(16) 0.0171(16)
C9 0.094(3) 0.0496(19) 0.094(2) 0.0320(16) 0.0423(19) 0.0332(18)
C10 0.075(2) 0.072(2) 0.088(2) 0.0466(17) 0.0377(17) 0.0398(18)
C11 0.0677(19) 0.0582(19) 0.0596(16) 0.0308(13) 0.0190(13) 0.0242(14)
C12 0.0627(18) 0.063(2) 0.0544(17) 0.0168(14) 0.0132(13) 0.0271(15)
C13 0.086(3) 0.103(3) 0.089(2) -0.013(2) -0.0001(19) -0.016(2)
C14 0.0593(17) 0.0375(15) 0.0584(16) 0.0122(11) 0.0071(12) 0.0139(13)
C15 0.131(3) 0.052(2) 0.075(2) 0.0043(14) 0.0277(19) 0.037(2)
C16 0.0499(15) 0.0451(16) 0.0448(13) 0.0140(10) 0.0101(10) 0.0100(12)
C17 0.0565(17) 0.0435(16) 0.0622(16) 0.0182(12) 0.0133(12) 0.0138(13)
C18 0.072(2) 0.0490(18) 0.079(2) 0.0275(14) 0.0073(16) 0.0140(15)
C19 0.097(3) 0.065(2) 0.0671(19) 0.0370(15) 0.0148(17) 0.0048(19)
C20 0.129(3) 0.078(3) 0.078(2) 0.0310(18) 0.057(2) 0.025(2)
C21 0.105(3) 0.0540(19) 0.0758(19) 0.0233(14) 0.0475(17) 0.0209(17)
C22 0.0507(15) 0.0379(14) 0.0491(14) 0.0124(10) 0.0117(11) 0.0093(11)
C23 0.0561(17) 0.0552(17) 0.0500(14) 0.0148(11) 0.0146(12) 0.0131(13)
C24 0.0514(18) 0.0598(19) 0.085(2) 0.0238(14) 0.0183(14) 0.0136(14)
C25 0.061(2) 0.058(2) 0.079(2) 0.0274(14) 0.0010(15) 0.0111(15)
C26 0.0657(19) 0.0560(18) 0.0536(15) 0.0163(12) 0.0056(13) 0.0106(15)
C27 0.0552(16) 0.0463(16) 0.0540(16) 0.0134(11) 0.0117(12) 0.0110(13)

loop_
_atom_type_symbol
_atom_type_description
_atom_type_scat_dispersion_real
_atom_type_scat_dispersion_imag
_atom_type_scat_source
C C 0.0033 0.0016 'International Tables Vol C Tables 4.2.6.8 and 6.1.1.4'
H H 0.0000 0.0000 'International Tables Vol C Tables 4.2.6.8 and 6.1.1.4'
N N 0.0061 0.0033 'International Tables Vol C Tables 4.2.6.8 and 6.1.1.4'
O O 0.0106 0.0060 'International Tables Vol C Tables 4.2.6.8 and 6.1.1.4'

loop_
_geom_angle_atom_site_label_1
_geom_angle_atom_site_label_2
_geom_angle_atom_site_label_3
_geom_angle
_geom_angle_site_symmetry_1
_geom_angle_site_symmetry_3
_geom_angle_publ_flag
C7 O2 C2 111.53(17) . . ?
C14 O4 C15 116.3(2) . . ?
C12 O6 C13 116.3(2) . . ?
C1 N1 C4 110.37(19) . . ?
C1 N1 C16 120.9(2) . . ?
C4 N1 C16 125.7(2) . . ?
C6 N2 C7 112.6(2) . . ?
C6 N2 C11 125.0(2) . . ?
C11 N2 C7 121.9(2) . . ?
O1 C1 N1 127.0(2) . . ?
O1 C1 C2 126.2(2) . . ?
N1 C1 C2 106.8(2) . . ?
O2 C2 C1 104.48(19) . . ?
O2 C2 C3 114.04(19) . . ?
O2 C2 C5 109.80(18) . . ?
C3 C2 C1 101.69(19) . . ?
C3 C2 C5 115.9(2) . . ?
C5 C2 C1 110.0(2) . . ?
C2 C3 H3 124.6 . . ?
C4 C3 C2 110.8(2) . . ?
C4 C3 H3 124.6 . . ?
N1 C4 C22 121.6(2) . . ?
C3 C4 N1 110.2(2) . . ?
C3 C4 C22 128.1(2) . . ?
C6 C5 C2 121.8(2) . . ?
C6 C5 C14 122.0(2) . . ?
C14 C5 C2 115.7(2) . . ?
N2 C6 C12 116.6(2) . . ?
C5 C6 N2 120.3(2) . . ?
C5 C6 C12 123.1(2) . . ?
O2 C7 N2 108.7(2) . . ?
O2 C7 H7 108.8 . . ?
O2 C7 C8 109.1(2) . . ?
N2 C7 H7 108.8 . . ?
N2 C7 C8 112.4(2) . . ?
C8 C7 H7 108.8 . . ?
C7 C8 H8 118.5 . . ?
C9 C8 C7 123.0(3) . . ?
C9 C8 H8 118.5 . . ?
C8 C9 H9 119.4 . . ?
C8 C9 C10 121.3(3) . . ?
C10 C9 H9 119.4 . . ?
C9 C10 H10 120.4 . . ?
C11 C10 C9 119.3(3) . . ?
C11 C10 H10 120.4 . . ?
N2 C11 H11 119.0 . . ?
C10 C11 N2 122.1(3) . . ?
C10 C11 H11 119.0 . . ?
O5 C12 O6 125.8(3) . . ?
O5 C12 C6 123.1(3) . . ?
O6 C12 C6 111.1(2) . . ?
O6 C13 H13A 109.5 . . ?
O6 C13 H13B 109.5 . . ?
O6 C13 H13C 109.5 . . ?
H13A C13 H13B 109.5 . . ?
H13A C13 H13C 109.5 . . ?
H13B C13 H13C 109.5 . . ?
O3 C14 O4 122.9(2) . . ?
O3 C14 C5 125.0(2) . . ?
O4 C14 C5 112.1(2) . . ?
O4 C15 H15A 109.5 . . ?
O4 C15 H15B 109.5 . . ?
O4 C15 H15C 109.5 . . ?
H15A C15 H15B 109.5 . . ?
H15A C15 H15C 109.5 . . ?
H15B C15 H15C 109.5 . . ?
C17 C16 N1 120.0(2) . . ?
C21 C16 N1 119.3(2) . . ?
C21 C16 C17 120.6(2) . . ?
C16 C17 H17 120.1 . . ?
C16 C17 C18 119.9(3) . . ?
C18 C17 H17 120.1 . . ?
C17 C18 H18 120.0 . . ?
C19 C18 C17 120.1(3) . . ?
C19 C18 H18 120.0 . . ?
C18 C19 H19 120.2 . . ?
C20 C19 C18 119.6(3) . . ?
C20 C19 H19 120.2 . . ?
C19 C20 H20 119.3 . . ?
C19 C20 C21 121.5(3) . . ?
C21 C20 H20 119.3 . . ?
C16 C21 C20 118.5(3) . . ?
C16 C21 H21 120.8 . . ?
C20 C21 H21 120.8 . . ?
C23 C22 C4 119.3(2) . . ?
C23 C22 C27 118.3(2) . . ?
C27 C22 C4 122.4(2) . . ?
C22 C23 H23 119.5 . . ?
C24 C23 C22 121.1(2) . . ?
C24 C23 H23 119.5 . . ?
C23 C24 H24 120.1 . . ?
C23 C24 C25 119.7(3) . . ?
C25 C24 H24 120.1 . . ?
C24 C25 H25 120.2 . . ?
C26 C25 C24 119.7(3) . . ?
C26 C25 H25 120.2 . . ?
C25 C26 H26 119.6 . . ?
C25 C26 C27 120.9(3) . . ?
C27 C26 H26 119.6 . . ?
C22 C27 H27 119.8 . . ?
C26 C27 C22 120.4(3) . . ?
C26 C27 H27 119.8 . . ?

loop_
_geom_bond_atom_site_label_1
_geom_bond_atom_site_label_2
_geom_bond_distance
_geom_bond_site_symmetry_2
_geom_bond_publ_flag
O1 C1 1.206(3) . ?
O2 C2 1.444(3) . ?
O2 C7 1.427(3) . ?
O3 C14 1.205(3) . ?
O4 C14 1.340(3) . ?
O4 C15 1.443(3) . ?
O5 C12 1.202(3) . ?
O6 C12 1.318(3) . ?
O6 C13 1.448(3) . ?
N1 C1 1.381(3) . ?
N1 C4 1.421(3) . ?
N1 C16 1.436(3) . ?
N2 C6 1.384(3) . ?
N2 C7 1.466(3) . ?
N2 C11 1.389(3) . ?
C1 C2 1.554(3) . ?
C2 C3 1.496(3) . ?
C2 C5 1.511(3) . ?
C3 H3 0.9300 . ?
C3 C4 1.336(3) . ?
C4 C22 1.474(3) . ?
C5 C6 1.354(3) . ?
C5 C14 1.474(3) . ?
C6 C12 1.496(3) . ?
C7 H7 0.9800 . ?
C7 C8 1.475(4) . ?
C8 H8 0.9300 . ?
C8 C9 1.329(4) . ?
C9 H9 0.9300 . ?
C9 C10 1.426(4) . ?
C10 H10 0.9300 . ?
C10 C11 1.331(4) . ?
C11 H11 0.9300 . ?
C13 H13A 0.9600 . ?
C13 H13B 0.9600 . ?
C13 H13C 0.9600 . ?
C15 H15A 0.9600 . ?
C15 H15B 0.9600 . ?
C15 H15C 0.9600 . ?
C16 C17 1.374(3) . ?
C16 C21 1.367(4) . ?
C17 H17 0.9300 . ?
C17 C18 1.387(4) . ?
C18 H18 0.9300 . ?
C18 C19 1.365(4) . ?
C19 H19 0.9300 . ?
C19 C20 1.359(5) . ?
C20 H20 0.9300 . ?
C20 C21 1.394(4) . ?
C21 H21 0.9300 . ?
C22 C23 1.385(4) . ?
C22 C27 1.397(3) . ?
C23 H23 0.9300 . ?
C23 C24 1.381(4) . ?
C24 H24 0.9300 . ?
C24 C25 1.386(4) . ?
C25 H25 0.9300 . ?
C25 C26 1.370(4) . ?
C26 H26 0.9300 . ?
C26 C27 1.374(4) . ?
C27 H27 0.9300 . ?

loop_
_geom_torsion_atom_site_label_1
_geom_torsion_atom_site_label_2
_geom_torsion_atom_site_label_3
_geom_torsion_atom_site_label_4
_geom_torsion
_geom_torsion_site_symmetry_1
_geom_torsion_site_symmetry_2
_geom_torsion_site_symmetry_3
_geom_torsion_site_symmetry_4
_geom_torsion_publ_flag
O1 C1 C2 O2 63.3(3) . . . . ?
O1 C1 C2 C3 -177.8(2) . . . . ?
O1 C1 C2 C5 -54.4(3) . . . . ?
O2 C2 C3 C4 112.8(2) . . . . ?
O2 C2 C5 C6 -3.2(3) . . . . ?
O2 C2 C5 C14 -175.5(2) . . . . ?
O2 C7 C8 C9 -120.4(3) . . . . ?
N1 C1 C2 O2 -117.6(2) . . . . ?
N1 C1 C2 C3 1.3(2) . . . . ?
N1 C1 C2 C5 124.6(2) . . . . ?
N1 C4 C22 C23 142.2(2) . . . . ?
N1 C4 C22 C27 -40.4(3) . . . . ?
N1 C16 C17 C18 -177.8(2) . . . . ?
N1 C16 C21 C20 178.3(3) . . . . ?
N2 C6 C12 O5 48.2(4) . . . . ?
N2 C6 C12 O6 -131.6(2) . . . . ?
N2 C7 C8 C9 0.3(4) . . . . ?
C1 N1 C4 C3 3.7(3) . . . . ?
C1 N1 C4 C22 -177.5(2) . . . . ?
C1 N1 C16 C17 101.2(3) . . . . ?
C1 N1 C16 C21 -75.2(3) . . . . ?
C1 C2 C3 C4 0.9(3) . . . . ?
C1 C2 C5 C6 111.2(3) . . . . ?
C1 C2 C5 C14 -61.1(3) . . . . ?
C2 O2 C7 N2 68.6(3) . . . . ?
C2 O2 C7 C8 -168.5(2) . . . . ?
C2 C3 C4 N1 -2.8(3) . . . . ?
C2 C3 C4 C22 178.5(2) . . . . ?
C2 C5 C6 N2 17.6(4) . . . . ?
C2 C5 C6 C12 -164.5(2) . . . . ?
C2 C5 C14 O3 25.3(4) . . . . ?
C2 C5 C14 O4 -153.5(2) . . . . ?
C3 C2 C5 C6 -134.2(2) . . . . ?
C3 C2 C5 C14 53.5(3) . . . . ?
C3 C4 C22 C23 -39.3(4) . . . . ?
C3 C4 C22 C27 138.1(3) . . . . ?
C4 N1 C1 O1 176.1(2) . . . . ?
C4 N1 C1 C2 -3.0(3) . . . . ?
C4 N1 C16 C17 -57.2(3) . . . . ?
C4 N1 C16 C21 126.4(3) . . . . ?
C4 C22 C23 C24 177.8(2) . . . . ?
C4 C22 C27 C26 -176.8(2) . . . . ?
C5 C2 C3 C4 -118.3(2) . . . . ?
C5 C6 C12 O5 -129.8(3) . . . . ?
C5 C6 C12 O6 50.4(3) . . . . ?
C6 N2 C7 O2 -53.1(3) . . . . ?
C6 N2 C7 C8 -174.1(2) . . . . ?
C6 N2 C11 C10 174.2(2) . . . . ?
C6 C5 C14 O3 -147.1(3) . . . . ?
C6 C5 C14 O4 34.2(3) . . . . ?
C7 O2 C2 C1 -157.1(2) . . . . ?
C7 O2 C2 C3 92.8(2) . . . . ?
C7 O2 C2 C5 -39.2(3) . . . . ?
C7 N2 C6 C5 11.1(3) . . . . ?
C7 N2 C6 C12 -166.9(2) . . . . ?
C7 N2 C11 C10 3.8(4) . . . . ?
C7 C8 C9 C10 0.8(5) . . . . ?
C8 C9 C10 C11 0.3(4) . . . . ?
C9 C10 C11 N2 -2.6(4) . . . . ?
C11 N2 C6 C5 -160.1(2) . . . . ?
C11 N2 C6 C12 21.9(3) . . . . ?
C11 N2 C7 O2 118.4(2) . . . . ?
C11 N2 C7 C8 -2.5(3) . . . . ?
C13 O6 C12 O5 6.7(5) . . . . ?
C13 O6 C12 C6 -173.5(3) . . . . ?
C14 C5 C6 N2 -170.5(2) . . . . ?
C14 C5 C6 C12 7.3(4) . . . . ?
C15 O4 C14 O3 10.3(4) . . . . ?
C15 O4 C14 C5 -170.9(2) . . . . ?
C16 N1 C1 O1 14.6(4) . . . . ?
C16 N1 C1 C2 -164.4(2) . . . . ?
C16 N1 C4 C3 164.0(2) . . . . ?
C16 N1 C4 C22 -17.2(3) . . . . ?
C16 C17 C18 C19 0.8(4) . . . . ?
C17 C16 C21 C20 1.9(4) . . . . ?
C17 C18 C19 C20 -0.7(5) . . . . ?
C18 C19 C20 C21 1.2(5) . . . . ?
C19 C20 C21 C16 -1.8(5) . . . . ?
C21 C16 C17 C18 -1.4(4) . . . . ?
C22 C23 C24 C25 -0.5(4) . . . . ?
C23 C22 C27 C26 0.6(4) . . . . ?
C23 C24 C25 C26 -0.4(4) . . . . ?
C24 C25 C26 C27 1.3(4) . . . . ?
C25 C26 C27 C22 -1.4(4) . . . . ?
C27 C22 C23 C24 0.4(4) . . . . ?
